data_4501202
loop_
_publ_author_name
'Adelani, Pius O.'
'Albrecht-Schmitt, Thomas E.'

_publ_section_title
;
 Syntheses of Uranyl Diphosphonate Compounds Using Encapsulated Cations as
 Structure Directing Agents
;
_journal_issue 9
_journal_name_full 'Crystal Growth &amp; Design'
_journal_page_first 4227
_journal_paper_doi 10.1021/cg200872a
_journal_volume 11
_journal_year 2011
_chemical_formula_moiety 'C12 H8 F O16 P4 U2, C12 H24 O6, 3(O)'
_chemical_formula_sum 'C24 H32 F O25 P4 U2'
_chemical_formula_weight 1339.44
_chemical_name_systematic
; 
 ? 
;
_space_group_IT_number 14
_symmetry_cell_setting monoclinic
_symmetry_space_group_name_Hall '-P 2yn'
_symmetry_space_group_name_H-M 'P 1 21/n 1'
_atom_sites_solution_hydrogens geom
_atom_sites_solution_primary direct
_atom_sites_solution_secondary difmap
_audit_creation_method SHELXL-97
_cell_angle_alpha 90.00
_cell_angle_beta 92.0120(10)
_cell_angle_gamma 90.00
_cell_formula_units_Z 4
_cell_length_a 16.7893(18)
_cell_length_b 10.2105(11)
_cell_length_c 22.087(2)
_cell_measurement_reflns_used 5387
_cell_measurement_temperature 100(2)
_cell_measurement_theta_max 27.31
_cell_measurement_theta_min 2.20
_cell_volume 3784.0(7)
_computing_cell_refinement 'Bruker SAINT'
_computing_data_collection 'Bruker APEX2'
_computing_data_reduction 'Bruker SAINT'
_computing_molecular_graphics 'Bruker SHELXTL'
_computing_publication_material 'Bruker SHELXTL'
_computing_structure_refinement 'SHELXL-97 (Sheldrick, 1997)'
_computing_structure_solution 'SHELXS-97 (Sheldrick, 1990)'
_diffrn_ambient_temperature 100(2)
_diffrn_measured_fraction_theta_full 0.995
_diffrn_measured_fraction_theta_max 0.995
_diffrn_measurement_device_type 'Bruker APEX-II CCD'
_diffrn_measurement_method '\f and \w scans'
_diffrn_radiation_monochromator graphite
_diffrn_radiation_source 'fine-focus sealed tube'
_diffrn_radiation_type MoK\a
_diffrn_radiation_wavelength 0.71073
_diffrn_reflns_av_R_equivalents 0.0528
_diffrn_reflns_av_sigmaI/netI 0.0516
_diffrn_reflns_limit_h_max 21
_diffrn_reflns_limit_h_min -21
_diffrn_reflns_limit_k_max 13
_diffrn_reflns_limit_k_min -12
_diffrn_reflns_limit_l_max 28
_diffrn_reflns_limit_l_min -26
_diffrn_reflns_number 30406
_diffrn_reflns_theta_full 27.48
_diffrn_reflns_theta_max 27.48
_diffrn_reflns_theta_min 1.50
_diffrn_standards_number 0
_exptl_absorpt_coefficient_mu 8.816
_exptl_absorpt_correction_T_max 0.7456
_exptl_absorpt_correction_T_min 0.5911
_exptl_absorpt_correction_type multi-scan
_exptl_absorpt_process_details SHELXPREP
_exptl_crystal_colour yellow
_exptl_crystal_density_diffrn 2.351
_exptl_crystal_density_method 'not measured'
_exptl_crystal_description tablet
_exptl_crystal_F_000 2516
_exptl_crystal_size_max 0.099
_exptl_crystal_size_mid 0.068
_exptl_crystal_size_min 0.028
_refine_diff_density_max 2.708
_refine_diff_density_min -1.366
_refine_diff_density_rms 0.207
_refine_ls_extinction_method none
_refine_ls_goodness_of_fit_ref 1.049
_refine_ls_hydrogen_treatment constr
_refine_ls_matrix_type full
_refine_ls_number_parameters 505
_refine_ls_number_reflns 8638
_refine_ls_number_restraints 36
_refine_ls_restrained_S_all 1.064
_refine_ls_R_factor_all 0.0486
_refine_ls_R_factor_gt 0.0320
_refine_ls_shift/su_max 0.001
_refine_ls_shift/su_mean 0.000
_refine_ls_structure_factor_coef Fsqd
_refine_ls_weighting_details 'calc w=1/[\s^2^(Fo^2^)+(0.0198P)^2^+8.9807P] where P=(Fo^2^+2Fc^2^)/3'
_refine_ls_weighting_scheme calc
_refine_ls_wR_factor_gt 0.0635
_refine_ls_wR_factor_ref 0.0695
_reflns_number_gt 6778
_reflns_number_total 8638
_reflns_threshold_expression >2sigma(I)
_cod_data_source_file cg200872a_si_001.cif
_cod_data_source_block p21n
_cod_original_cell_volume 3783.9(7)
_cod_original_sg_symbol_H-M 'P 21/n'
_cod_database_code 4501202

loop_
_symmetry_equiv_pos_as_xyz
'x, y, z'
'-x+1/2, y+1/2, -z+1/2'
'-x, -y, -z'
'x-1/2, -y-1/2, z-1/2'

loop_
_atom_site_label
_atom_site_type_symbol
_atom_site_fract_x
_atom_site_fract_y
_atom_site_fract_z
_atom_site_U_iso_or_equiv
_atom_site_adp_type
_atom_site_occupancy
_atom_site_symmetry_multiplicity
_atom_site_calc_flag
_atom_site_refinement_flags
U1 U 0.234547(12) -0.95508(2) -0.000060(9) 0.00809(6) Uani 1 1 d .
U2 U 0.244469(12) -0.37941(2) -0.000050(10) 0.00772(6) Uani 1 1 d .
P1 P 0.31139(8) -0.67477(15) -0.08533(6) 0.0090(3) Uani 1 1 d .
P2 P 0.31138(8) -0.67073(15) -0.37518(6) 0.0087(3) Uani 1 1 d .
P3 P 0.31505(9) -0.67161(16) 0.09018(7) 0.0107(3) Uani 1 1 d .
P4 P 0.31555(8) -0.67045(15) 0.37961(6) 0.0082(3) Uani 1 1 d .
F1 F 0.18804(18) -0.1712(3) -0.00214(14) 0.0092(7) Uani 1 1 d .
O1 O 0.3359(2) -1.0013(4) 0.00022(17) 0.0149(9) Uani 1 1 d .
O2 O 0.1320(2) -0.9095(4) -0.00001(18) 0.0149(9) Uani 1 1 d .
O3 O 0.3415(2) -0.3095(4) 0.00733(18) 0.0128(9) Uani 1 1 d .
O4 O 0.1482(2) -0.4486(4) -0.00636(17) 0.0138(9) Uani 1 1 d .
O5 O 0.3985(2) -0.7203(5) -0.06804(18) 0.0189(10) Uani 1 1 d .
O6 O 0.2551(2) -0.7775(4) -0.06340(18) 0.0143(9) Uani 1 1 d .
O7 O 0.2972(2) -0.5380(4) -0.06358(18) 0.0168(9) Uani 1 1 d .
O8 O 0.2779(2) -0.5430(4) -0.39883(17) 0.0131(9) Uani 1 1 d .
O9 O 0.4041(2) -0.6778(4) -0.38071(18) 0.0133(9) Uani 1 1 d .
O10 O 0.2715(2) -0.7936(4) -0.39956(17) 0.0127(9) Uani 1 1 d .
O11 O 0.4056(3) -0.6766(5) 0.0724(2) 0.0331(12) Uani 1 1 d U
O12 O 0.2716(3) -0.7900(5) 0.0686(2) 0.0262(11) Uani 1 1 d U
O13 O 0.2837(2) -0.5432(4) 0.06769(17) 0.0173(9) Uani 1 1 d U
O14 O 0.2742(2) -0.5481(4) 0.40035(17) 0.0109(8) Uani 1 1 d .
O15 O 0.4072(2) -0.6562(4) 0.39963(18) 0.0136(9) Uani 1 1 d .
O16 O 0.2835(2) -0.8009(4) 0.39955(17) 0.0124(9) Uani 1 1 d U
O17 O 0.4820(3) -1.0425(5) 0.3468(2) 0.0256(11) Uani 1 1 d .
O18 O 0.5287(2) -0.7843(5) 0.3587(2) 0.0226(10) Uani 1 1 d .
O19 O 0.5568(3) -0.6728(5) 0.2456(2) 0.0250(11) Uani 1 1 d .
O20 O 0.5264(2) -0.7827(5) 0.1323(2) 0.0229(10) Uani 1 1 d .
O21 O 0.4864(2) -1.0445(5) 0.1441(2) 0.0231(11) Uani 1 1 d .
O22 O 0.4116(3) -1.1429(5) 0.2440(2) 0.0388(14) Uani 1 1 d .
O1W O 0.0211(2) -0.1904(4) -0.01920(18) 0.0194(10) Uani 1 1 d .
O2W O 0.5197(5) -0.5695(9) -0.0490(4) 0.113(3) Uani 1 1 d U
O3W O 0.5257(3) -0.9308(5) 0.2465(2) 0.0258(11) Uani 1 1 d .
C1 C 0.3067(3) -0.6736(6) -0.1671(3) 0.0095(11) Uani 1 1 d .
C2 C 0.3457(3) -0.7717(6) -0.1985(3) 0.0119(12) Uani 1 1 d .
H2A H 0.3733 -0.8389 -0.1767 0.014 Uiso 1 1 calc R
C3 C 0.3446(3) -0.7718(6) -0.2613(3) 0.0138(13) Uani 1 1 d .
H3A H 0.3707 -0.8396 -0.2824 0.017 Uiso 1 1 calc R
C4 C 0.3049(3) -0.6722(6) -0.2937(2) 0.0091(11) Uani 1 1 d .
C5 C 0.2650(3) -0.5764(6) -0.2627(3) 0.0102(12) Uani 1 1 d .
H5A H 0.2369 -0.5100 -0.2847 0.012 Uiso 1 1 calc R
C6 C 0.2656(3) -0.5759(6) -0.1994(3) 0.0121(12) Uani 1 1 d .
H6A H 0.2381 -0.5093 -0.1785 0.015 Uiso 1 1 calc R
C7 C 0.3160(3) -0.6713(6) 0.1714(2) 0.0089(11) Uani 1 1 d U
C8 C 0.2962(3) -0.5576(6) 0.2025(3) 0.0123(12) Uani 1 1 d .
H8A H 0.2831 -0.4799 0.1808 0.015 Uiso 1 1 calc R
C9 C 0.2957(3) -0.5584(6) 0.2655(3) 0.0112(12) Uani 1 1 d .
H9A H 0.2822 -0.4808 0.2866 0.013 Uiso 1 1 calc R
C10 C 0.3147(3) -0.6707(6) 0.2978(3) 0.0099(12) Uani 1 1 d .
C11 C 0.3354(3) -0.7841(6) 0.2667(3) 0.0127(12) Uani 1 1 d .
H11A H 0.3488 -0.8617 0.2884 0.015 Uiso 1 1 calc R
C12 C 0.3362(3) -0.7830(6) 0.2039(3) 0.0121(12) Uani 1 1 d .
H12A H 0.3509 -0.8601 0.1830 0.015 Uiso 1 1 calc R
C13 C 0.4162(5) -1.2208(8) 0.2977(4) 0.046(2) Uani 1 1 d .
H13A H 0.4654 -1.2745 0.2988 0.056 Uiso 1 1 calc R
H13B H 0.3697 -1.2801 0.2993 0.056 Uiso 1 1 calc R
C14 C 0.4171(5) -1.1287(8) 0.3490(4) 0.037(2) Uani 1 1 d .
H14A H 0.3668 -1.0778 0.3480 0.044 Uiso 1 1 calc R
H14B H 0.4203 -1.1783 0.3875 0.044 Uiso 1 1 calc R
C15 C 0.4986(4) -0.9840(7) 0.4059(3) 0.0229(15) Uani 1 1 d .
H15A H 0.5178 -1.0515 0.4351 0.028 Uiso 1 1 calc R
H15B H 0.4497 -0.9437 0.4215 0.028 Uiso 1 1 calc R
C16 C 0.5616(4) -0.8813(7) 0.3978(3) 0.0273(16) Uani 1 1 d .
H16A H 0.5777 -0.8422 0.4374 0.033 Uiso 1 1 calc R
H16B H 0.6093 -0.9207 0.3799 0.033 Uiso 1 1 calc R
C17 C 0.5807(4) -0.6752(7) 0.3510(3) 0.0277(16) Uani 1 1 d .
H17A H 0.6349 -0.7061 0.3420 0.033 Uiso 1 1 calc R
H17B H 0.5840 -0.6218 0.3884 0.033 Uiso 1 1 calc R
C18 C 0.5474(4) -0.5960(7) 0.2997(3) 0.0244(16) Uani 1 1 d .
H18A H 0.4904 -0.5768 0.3055 0.029 Uiso 1 1 calc R
H18B H 0.5765 -0.5120 0.2968 0.029 Uiso 1 1 calc R
C19 C 0.5443(4) -0.5949(7) 0.1917(3) 0.0288(17) Uani 1 1 d .
H19A H 0.5719 -0.5096 0.1964 0.035 Uiso 1 1 calc R
H19B H 0.4867 -0.5783 0.1842 0.035 Uiso 1 1 calc R
C20 C 0.5769(4) -0.6691(7) 0.1413(3) 0.0274(16) Uani 1 1 d .
H20A H 0.5765 -0.6149 0.1041 0.033 Uiso 1 1 calc R
H20B H 0.6324 -0.6963 0.1513 0.033 Uiso 1 1 calc R
C21 C 0.5645(4) -0.8810(7) 0.0968(3) 0.0292(17) Uani 1 1 d .
H21A H 0.6126 -0.9148 0.1188 0.035 Uiso 1 1 calc R
H21B H 0.5806 -0.8436 0.0578 0.035 Uiso 1 1 calc R
C22 C 0.5058(4) -0.9876(7) 0.0863(3) 0.0263(16) Uani 1 1 d .
H22A H 0.4570 -0.9524 0.0657 0.032 Uiso 1 1 calc R
H22B H 0.5285 -1.0555 0.0599 0.032 Uiso 1 1 calc R
C23 C 0.4191(4) -1.1324(8) 0.1372(4) 0.038(2) Uani 1 1 d .
H23A H 0.4236 -1.1848 0.0998 0.046 Uiso 1 1 calc R
H23B H 0.3689 -1.0814 0.1340 0.046 Uiso 1 1 calc R
C24 C 0.4181(4) -1.2192(8) 0.1901(4) 0.036(2) Uani 1 1 d .
H24A H 0.3723 -1.2802 0.1860 0.043 Uiso 1 1 calc R
H24B H 0.4676 -1.2717 0.1926 0.043 Uiso 1 1 calc R

loop_
_atom_site_aniso_label
_atom_site_aniso_U_11
_atom_site_aniso_U_22
_atom_site_aniso_U_33
_atom_site_aniso_U_23
_atom_site_aniso_U_13
_atom_site_aniso_U_12
U1 0.01159(10) 0.00844(11) 0.00424(11) -0.00001(9) 0.00019(7) 0.00013(8)
U2 0.01194(10) 0.00713(11) 0.00406(10) -0.00014(9) 0.00013(7) 0.00046(8)
P1 0.0151(7) 0.0075(8) 0.0043(7) 0.0003(6) -0.0004(5) 0.0004(6)
P2 0.0127(7) 0.0090(8) 0.0043(7) -0.0008(6) 0.0007(5) -0.0008(6)
P3 0.0178(8) 0.0095(8) 0.0049(7) 0.0007(6) 0.0009(6) 0.0029(6)
P4 0.0114(7) 0.0096(8) 0.0037(7) -0.0011(6) 0.0005(5) -0.0004(6)
F1 0.0164(16) 0.0062(17) 0.0050(16) -0.0002(14) -0.0010(12) 0.0033(13)
O1 0.017(2) 0.021(2) 0.008(2) 0.0023(19) 0.0009(16) -0.0017(17)
O2 0.017(2) 0.013(2) 0.015(2) 0.0061(18) 0.0019(17) 0.0032(16)
O3 0.016(2) 0.012(2) 0.011(2) -0.0011(17) 0.0001(16) 0.0000(16)
O4 0.016(2) 0.015(2) 0.010(2) 0.0021(18) -0.0025(16) -0.0030(17)
O5 0.018(2) 0.028(3) 0.011(2) 0.000(2) -0.0050(17) 0.0065(19)
O6 0.021(2) 0.015(2) 0.007(2) 0.0008(18) -0.0005(17) -0.0028(18)
O7 0.030(2) 0.013(2) 0.008(2) 0.0008(18) 0.0038(17) 0.0036(18)
O8 0.021(2) 0.010(2) 0.008(2) 0.0009(17) 0.0014(16) 0.0016(17)
O9 0.010(2) 0.019(2) 0.011(2) -0.0011(18) 0.0000(16) 0.0009(16)
O10 0.021(2) 0.009(2) 0.008(2) -0.0002(17) 0.0006(16) -0.0049(17)
O11 0.027(2) 0.054(3) 0.019(2) 0.012(2) 0.0134(19) 0.014(2)
O12 0.052(3) 0.016(2) 0.011(2) -0.0009(19) -0.0002(19) -0.010(2)
O13 0.035(2) 0.013(2) 0.0040(19) 0.0019(17) 0.0005(16) 0.0075(18)
O14 0.016(2) 0.011(2) 0.005(2) 0.0019(17) 0.0004(15) 0.0023(16)
O15 0.0096(19) 0.022(3) 0.009(2) 0.0009(18) -0.0013(15) -0.0027(16)
O16 0.019(2) 0.013(2) 0.0048(19) -0.0026(16) 0.0016(15) -0.0032(16)
O17 0.024(2) 0.028(3) 0.024(3) 0.006(2) -0.0005(19) -0.003(2)
O18 0.021(2) 0.027(3) 0.019(3) 0.000(2) -0.0057(19) 0.003(2)
O19 0.028(3) 0.028(3) 0.019(3) 0.000(2) -0.0037(19) -0.007(2)
O20 0.018(2) 0.034(3) 0.017(2) -0.002(2) 0.0039(18) 0.006(2)
O21 0.019(2) 0.023(3) 0.027(3) -0.005(2) 0.0006(19) -0.0013(19)
O22 0.031(3) 0.048(4) 0.037(3) 0.015(3) -0.008(2) -0.013(2)
O1W 0.014(2) 0.032(3) 0.012(2) -0.002(2) 0.0003(17) 0.0015(19)
O2W 0.083(4) 0.097(5) 0.158(5) 0.019(4) -0.019(4) -0.008(4)
O3W 0.028(3) 0.027(3) 0.022(3) -0.003(2) 0.002(2) 0.003(2)
C1 0.013(3) 0.008(3) 0.007(3) 0.002(2) 0.001(2) -0.002(2)
C2 0.020(3) 0.006(3) 0.009(3) -0.001(2) -0.005(2) 0.001(2)
C3 0.019(3) 0.009(3) 0.013(3) -0.006(3) 0.004(2) -0.001(2)
C4 0.011(3) 0.012(3) 0.004(3) -0.003(2) -0.002(2) -0.003(2)
C5 0.012(3) 0.010(3) 0.009(3) 0.000(2) -0.001(2) 0.000(2)
C6 0.015(3) 0.013(3) 0.008(3) -0.002(2) 0.001(2) 0.002(2)
C7 0.008(2) 0.015(3) 0.003(2) 0.004(2) -0.0017(19) -0.003(2)
C8 0.014(3) 0.008(3) 0.015(3) 0.002(3) 0.001(2) 0.001(2)
C9 0.015(3) 0.010(3) 0.008(3) -0.004(2) 0.002(2) 0.001(2)
C10 0.009(3) 0.013(3) 0.008(3) 0.002(2) 0.002(2) -0.005(2)
C11 0.015(3) 0.012(3) 0.011(3) 0.005(3) 0.003(2) 0.002(2)
C12 0.017(3) 0.013(3) 0.007(3) -0.002(2) 0.004(2) 0.000(2)
C13 0.037(5) 0.034(5) 0.067(7) 0.015(5) -0.019(4) -0.013(4)
C14 0.040(5) 0.035(5) 0.034(5) 0.004(4) -0.011(4) -0.008(4)
C15 0.023(3) 0.031(4) 0.015(3) 0.008(3) -0.003(3) 0.002(3)
C16 0.031(4) 0.025(4) 0.025(4) -0.005(3) -0.006(3) 0.011(3)
C17 0.023(4) 0.035(5) 0.024(4) 0.002(3) 0.001(3) -0.007(3)
C18 0.025(4) 0.027(4) 0.021(4) -0.007(3) -0.001(3) -0.004(3)
C19 0.029(4) 0.032(5) 0.025(4) 0.008(3) -0.001(3) -0.013(3)
C20 0.026(4) 0.030(4) 0.027(4) -0.001(3) 0.005(3) -0.007(3)
C21 0.025(4) 0.033(5) 0.030(4) -0.002(3) 0.002(3) 0.015(3)
C22 0.031(4) 0.032(4) 0.016(4) -0.004(3) -0.001(3) 0.013(3)
C23 0.028(4) 0.039(5) 0.047(5) -0.011(4) -0.002(4) -0.005(3)
C24 0.024(4) 0.028(5) 0.055(6) 0.003(4) -0.008(4) -0.009(3)

loop_
_atom_type_symbol
_atom_type_description
_atom_type_scat_dispersion_real
_atom_type_scat_dispersion_imag
_atom_type_scat_source
C C 0.0033 0.0016 'International Tables Vol C Tables 4.2.6.8 and 6.1.1.4'
H H 0.0000 0.0000 'International Tables Vol C Tables 4.2.6.8 and 6.1.1.4'
O O 0.0106 0.0060 'International Tables Vol C Tables 4.2.6.8 and 6.1.1.4'
F F 0.0171 0.0103 'International Tables Vol C Tables 4.2.6.8 and 6.1.1.4'
P P 0.1023 0.0942 'International Tables Vol C Tables 4.2.6.8 and 6.1.1.4'
U U -9.6767 9.6646 'International Tables Vol C Tables 4.2.6.8 and 6.1.1.4'

loop_
_geom_angle_atom_site_label_1
_geom_angle_atom_site_label_2
_geom_angle_atom_site_label_3
_geom_angle
_geom_angle_site_symmetry_1
_geom_angle_site_symmetry_3
O1 U1 O2 179.55(19) . .
O1 U1 O6 92.71(17) . .
O2 U1 O6 87.74(16) . .
O1 U1 O12 87.49(18) . .
O2 U1 O12 92.65(18) . .
O6 U1 O12 77.66(15) . .
O1 U1 F1 93.95(16) . 1_545
O2 U1 F1 85.68(15) . 1_545
O6 U1 F1 141.31(12) . 1_545
O12 U1 F1 140.67(13) . 1_545
O1 U1 O14 88.90(15) . 2_545
O2 U1 O14 90.73(16) . 2_545
O6 U1 O14 150.89(14) . 2_545
O12 U1 O14 73.38(14) . 2_545
F1 U1 O14 67.36(12) 1_545 2_545
O1 U1 O8 87.48(16) . 2_544
O2 U1 O8 92.59(16) . 2_544
O6 U1 O8 75.09(14) . 2_544
O12 U1 O8 152.00(14) . 2_544
F1 U1 O8 67.20(12) 1_545 2_544
O14 U1 O8 134.02(13) 2_545 2_544
O4 U2 O3 179.28(18) . .
O4 U2 O13 90.08(16) . .
O3 U2 O13 89.51(16) . .
O4 U2 F1 89.58(15) . .
O3 U2 F1 90.36(15) . .
O13 U2 F1 140.91(13) . .
O4 U2 O7 92.34(17) . .
O3 U2 O7 88.15(16) . .
O13 U2 O7 77.48(14) . .
F1 U2 O7 141.58(12) . .
O4 U2 O10 90.04(16) . 2_554
O3 U2 O10 90.60(16) . 2_554
O13 U2 O10 151.76(14) . 2_554
F1 U2 O10 67.33(12) . 2_554
O7 U2 O10 74.30(14) . 2_554
O4 U2 O16 89.89(16) . 2
O3 U2 O16 89.43(16) . 2
O13 U2 O16 73.00(13) . 2
F1 U2 O16 67.91(12) . 2
O7 U2 O16 150.40(13) . 2
O10 U2 O16 135.24(13) 2_554 2
O7 P1 O6 116.0(2) . .
O7 P1 O5 110.8(2) . .
O6 P1 O5 107.8(2) . .
O7 P1 C1 108.2(3) . .
O6 P1 C1 108.7(2) . .
O5 P1 C1 104.7(2) . .
O8 P2 O10 116.1(2) . .
O8 P2 O9 111.8(2) . .
O10 P2 O9 111.2(2) . .
O8 P2 C4 108.5(3) . .
O10 P2 C4 107.8(3) . .
O9 P2 C4 99.9(2) . .
O12 P3 O13 116.5(3) . .
O12 P3 O11 111.1(3) . .
O13 P3 O11 106.0(3) . .
O12 P3 C7 108.1(3) . .
O13 P3 C7 108.8(3) . .
O11 P3 C7 105.8(3) . .
O16 P4 O14 118.0(2) . .
O16 P4 O15 110.5(2) . .
O14 P4 O15 106.9(2) . .
O16 P4 C10 107.5(2) . .
O14 P4 C10 108.5(3) . .
O15 P4 C10 104.6(2) . .
U2 F1 U1 136.51(13) . 1_565
P1 O6 U1 147.9(2) . .
P1 O7 U2 154.9(3) . .
P2 O8 U1 131.6(2) . 2_554
P2 O10 U2 131.9(2) . 2_544
P3 O12 U1 156.0(3) . .
P3 O13 U2 159.4(3) . .
P4 O14 U1 130.4(2) . 2
P4 O16 U2 130.0(2) . 2_545
C14 O17 C15 110.5(5) . .
C16 O18 C17 113.0(5) . .
C19 O19 C18 111.5(5) . .
C21 O20 C20 111.4(5) . .
C23 O21 C22 110.8(5) . .
C13 O22 C24 112.6(6) . .
C2 C1 C6 119.5(5) . .
C2 C1 P1 119.2(4) . .
C6 C1 P1 121.4(4) . .
C3 C2 C1 120.5(5) . .
C3 C2 H2A 119.8 . .
C1 C2 H2A 119.8 . .
C2 C3 C4 120.0(5) . .
C2 C3 H3A 120.0 . .
C4 C3 H3A 120.0 . .
C5 C4 C3 119.5(5) . .
C5 C4 P2 122.3(4) . .
C3 C4 P2 118.1(4) . .
C4 C5 C6 120.8(5) . .
C4 C5 H5A 119.6 . .
C6 C5 H5A 119.6 . .
C1 C6 C5 119.7(5) . .
C1 C6 H6A 120.2 . .
C5 C6 H6A 120.2 . .
C12 C7 C8 119.2(5) . .
C12 C7 P3 120.8(5) . .
C8 C7 P3 120.1(4) . .
C9 C8 C7 119.9(5) . .
C9 C8 H8A 120.1 . .
C7 C8 H8A 120.1 . .
C10 C9 C8 120.8(5) . .
C10 C9 H9A 119.6 . .
C8 C9 H9A 119.6 . .
C9 C10 C11 119.4(5) . .
C9 C10 P4 120.6(5) . .
C11 C10 P4 120.0(4) . .
C12 C11 C10 119.8(6) . .
C12 C11 H11A 120.1 . .
C10 C11 H11A 120.1 . .
C7 C12 C11 121.0(6) . .
C7 C12 H12A 119.5 . .
C11 C12 H12A 119.5 . .
O22 C13 C14 106.4(7) . .
O22 C13 H13A 110.5 . .
C14 C13 H13A 110.5 . .
O22 C13 H13B 110.5 . .
C14 C13 H13B 110.5 . .
H13A C13 H13B 108.6 . .
O17 C14 C13 111.1(7) . .
O17 C14 H14A 109.4 . .
C13 C14 H14A 109.4 . .
O17 C14 H14B 109.4 . .
C13 C14 H14B 109.4 . .
H14A C14 H14B 108.0 . .
O17 C15 C16 107.0(5) . .
O17 C15 H15A 110.3 . .
C16 C15 H15A 110.3 . .
O17 C15 H15B 110.3 . .
C16 C15 H15B 110.3 . .
H15A C15 H15B 108.6 . .
O18 C16 C15 107.4(5) . .
O18 C16 H16A 110.2 . .
C15 C16 H16A 110.2 . .
O18 C16 H16B 110.2 . .
C15 C16 H16B 110.2 . .
H16A C16 H16B 108.5 . .
O18 C17 C18 107.5(5) . .
O18 C17 H17A 110.2 . .
C18 C17 H17A 110.2 . .
O18 C17 H17B 110.2 . .
C18 C17 H17B 110.2 . .
H17A C17 H17B 108.5 . .
O19 C18 C17 106.6(6) . .
O19 C18 H18A 110.4 . .
C17 C18 H18A 110.4 . .
O19 C18 H18B 110.4 . .
C17 C18 H18B 110.4 . .
H18A C18 H18B 108.6 . .
O19 C19 C20 107.1(6) . .
O19 C19 H19A 110.3 . .
C20 C19 H19A 110.3 . .
O19 C19 H19B 110.3 . .
C20 C19 H19B 110.3 . .
H19A C19 H19B 108.6 . .
O20 C20 C19 106.6(5) . .
O20 C20 H20A 110.4 . .
C19 C20 H20A 110.4 . .
O20 C20 H20B 110.4 . .
C19 C20 H20B 110.4 . .
H20A C20 H20B 108.6 . .
O20 C21 C22 107.1(5) . .
O20 C21 H21A 110.3 . .
C22 C21 H21A 110.3 . .
O20 C21 H21B 110.3 . .
C22 C21 H21B 110.3 . .
H21A C21 H21B 108.6 . .
O21 C22 C21 108.9(5) . .
O21 C22 H22A 109.9 . .
C21 C22 H22A 109.9 . .
O21 C22 H22B 109.9 . .
C21 C22 H22B 109.9 . .
H22A C22 H22B 108.3 . .
O21 C23 C24 108.8(6) . .
O21 C23 H23A 109.9 . .
C24 C23 H23A 109.9 . .
O21 C23 H23B 109.9 . .
C24 C23 H23B 109.9 . .
H23A C23 H23B 108.3 . .
O22 C24 C23 109.7(6) . .
O22 C24 H24A 109.7 . .
C23 C24 H24A 109.7 . .
O22 C24 H24B 109.7 . .
C23 C24 H24B 109.7 . .
H24A C24 H24B 108.2 . .

loop_
_geom_bond_atom_site_label_1
_geom_bond_atom_site_label_2
_geom_bond_distance
_geom_bond_site_symmetry_2
U1 O1 1.765(4) .
U1 O2 1.783(4) .
U1 O6 2.324(4) .
U1 O12 2.338(4) .
U1 F1 2.341(3) 1_545
U1 O14 2.407(4) 2_545
U1 O8 2.409(4) 2_544
U2 O4 1.765(4) .
U2 O3 1.781(4) .
U2 O13 2.324(4) .
U2 F1 2.327(3) .
U2 O7 2.337(4) .
U2 O10 2.390(4) 2_554
U2 O16 2.421(4) 2
P1 O7 1.499(4) .
P1 O6 1.503(4) .
P1 O5 1.569(4) .
P1 C1 1.805(6) .
P2 O8 1.506(4) .
P2 O10 1.513(4) .
P2 O9 1.568(4) .
P2 C4 1.807(6) .
P3 O12 1.482(5) .
P3 O13 1.492(4) .
P3 O11 1.584(5) .
P3 C7 1.793(6) .
P4 O16 1.508(4) .
P4 O14 1.509(4) .
P4 O15 1.592(4) .
P4 C10 1.806(6) .
F1 U1 2.341(3) 1_565
O8 U1 2.409(4) 2_554
O10 U2 2.390(4) 2_544
O14 U1 2.407(4) 2
O16 U2 2.421(4) 2_545
O17 C14 1.403(8) .
O17 C15 1.455(8) .
O18 C16 1.414(8) .
O18 C17 1.429(8) .
O19 C19 1.441(8) .
O19 C18 1.444(8) .
O20 C21 1.437(8) .
O20 C20 1.446(8) .
O21 C23 1.446(8) .
O21 C22 1.451(8) .
O22 C13 1.428(9) .
O22 C24 1.429(9) .
C1 C2 1.395(8) .
C1 C6 1.395(8) .
C2 C3 1.387(8) .
C2 H2A 0.9500 .
C3 C4 1.398(8) .
C3 H3A 0.9500 .
C4 C5 1.380(8) .
C5 C6 1.397(8) .
C5 H5A 0.9500 .
C6 H6A 0.9500 .
C7 C12 1.385(8) .
C7 C8 1.395(8) .
C8 C9 1.392(8) .
C8 H8A 0.9500 .
C9 C10 1.381(8) .
C9 H9A 0.9500 .
C10 C11 1.397(8) .
C11 C12 1.386(8) .
C11 H11A 0.9500 .
C12 H12A 0.9500 .
C13 C14 1.473(11) .
C13 H13A 0.9900 .
C13 H13B 0.9900 .
C14 H14A 0.9900 .
C14 H14B 0.9900 .
C15 C16 1.506(9) .
C15 H15A 0.9900 .
C15 H15B 0.9900 .
C16 H16A 0.9900 .
C16 H16B 0.9900 .
C17 C18 1.484(9) .
C17 H17A 0.9900 .
C17 H17B 0.9900 .
C18 H18A 0.9900 .
C18 H18B 0.9900 .
C19 C20 1.469(10) .
C19 H19A 0.9900 .
C19 H19B 0.9900 .
C20 H20A 0.9900 .
C20 H20B 0.9900 .
C21 C22 1.481(10) .
C21 H21A 0.9900 .
C21 H21B 0.9900 .
C22 H22A 0.9900 .
C22 H22B 0.9900 .
C23 C24 1.468(11) .
C23 H23A 0.9900 .
C23 H23B 0.9900 .
C24 H24A 0.9900 .
C24 H24B 0.9900 .
